data_7127819
loop_
_publ_author_name
'D, Basavaraja'
'M S, Ajay Krishna'
'Krishnan, Jagadeesh'
'C S, Athira'
'R R, Amrutha'
'Suresh, Eringathodi'
'Somappa, Sasidhar B.'

_publ_section_title
;
 Base-enabled access to diastereoselective spirofuran oxindoles and
 \g-functionalized allenoates.
;
_journal_issue 14
_journal_name_full 'Chemical communications (Cambridge, England)'
_journal_page_first 1746
_journal_page_last 1749
_journal_paper_doi 10.1039/d0cc07715a
_journal_volume 57
_journal_year 2021
_chemical_formula_sum 'C32 H32 Cl2 N2 O8'
_chemical_formula_weight 643.49
_chemical_name_common ORGANIC
_space_group_crystal_system monoclinic
_space_group_IT_number 14
_space_group_name_Hall '-P 2yn'
_space_group_name_H-M_alt 'P 1 21/n 1'
_atom_sites_solution_hydrogens difmap
_audit_update_record
;
2020-01-23 deposited with the CCDC.	2021-01-12 downloaded from the CCDC.
;
_cell_angle_alpha 90
_cell_angle_beta 94.7080(10)
_cell_angle_gamma 90
_cell_formula_units_Z 2
_cell_length_a 11.1365(3)
_cell_length_b 7.2858(2)
_cell_length_c 19.8596(5)
_cell_measurement_reflns_used 9981
_cell_measurement_temperature 177.(2)
_cell_measurement_theta_max 30.6475
_cell_measurement_theta_min 2.1762
_cell_volume 1605.94(7)
_computing_cell_refinement 'Bruker SAINT'
_computing_data_collection 'Bruker APEX2'
_computing_data_reduction 'Bruker SAINT'
_computing_molecular_graphics 'Bruker SHELXTL'
_computing_publication_material 'Bruker SHELXTL'
_computing_structure_refinement 'SHELXL-2014 (Sheldrick 2014)'
_computing_structure_solution 'SHELXS-97 (Sheldrick 2008)'
_diffrn_ambient_temperature 177.(2)
_diffrn_detector_area_resol_mean 7.3910
_diffrn_measured_fraction_theta_full 0.998
_diffrn_measured_fraction_theta_max 0.998
_diffrn_measurement_device_type 'Bruker D8 QUEST'
_diffrn_measurement_method '\f and \w scans'
_diffrn_radiation_type MoK\a
_diffrn_radiation_wavelength 0.71073
_diffrn_reflns_av_R_equivalents 0.0444
_diffrn_reflns_av_unetI/netI 0.0282
_diffrn_reflns_limit_h_max 17
_diffrn_reflns_limit_h_min -17
_diffrn_reflns_limit_k_max 11
_diffrn_reflns_limit_k_min -11
_diffrn_reflns_limit_l_max 30
_diffrn_reflns_limit_l_min -30
_diffrn_reflns_number 48722
_diffrn_reflns_theta_full 33.16
_diffrn_reflns_theta_max 33.16
_diffrn_reflns_theta_min 2.18
_diffrn_source_type 'MICRO FOCUS TUBE'
_exptl_absorpt_coefficient_mu 0.254
_exptl_absorpt_correction_T_max 0.9760
_exptl_absorpt_correction_T_min 0.9440
_exptl_absorpt_correction_type multi-scan
_exptl_absorpt_process_details 'BRUKER SADABS'
_exptl_crystal_colour colourless
_exptl_crystal_density_diffrn 1.331
_exptl_crystal_density_method 'not measured'
_exptl_crystal_description BLOCKS
_exptl_crystal_F_000 672
_exptl_crystal_size_max 0.227
_exptl_crystal_size_mid 0.207
_exptl_crystal_size_min 0.096
_refine_diff_density_max 0.345
_refine_diff_density_min -0.283
_refine_ls_extinction_method none
_refine_ls_goodness_of_fit_ref 1.056
_refine_ls_hydrogen_treatment refall
_refine_ls_matrix_type full
_refine_ls_number_parameters 263
_refine_ls_number_reflns 6124
_refine_ls_number_restraints 0
_refine_ls_restrained_S_all 1.056
_refine_ls_R_factor_all 0.0769
_refine_ls_R_factor_gt 0.0462
_refine_ls_shift/su_max 0.001
_refine_ls_shift/su_mean 0.000
_refine_ls_structure_factor_coef Fsqd
_refine_ls_weighting_details 'w=1/[\s^2^(Fo^2^)+(0.0597P)^2^+0.4124P] where P=(Fo^2^+2Fc^2^)/3'
_refine_ls_weighting_scheme calc
_refine_ls_wR_factor_gt 0.1172
_refine_ls_wR_factor_ref 0.1404
_reflns_number_gt 4319
_reflns_number_total 6124
_reflns_threshold_expression 'I > 2\s(I)'
_cod_data_source_file d0cc07715a2.cif
_cod_data_source_block BRJ209
_cod_depositor_comments
;
The following automatic conversions were performed:

data item '_exptl_absorpt_correction_type' value 'MULTI SCAN' was
changed to 'multi-scan' in accordance with the
/home/data/users/saulius/crontab/automatic-downloads/rss-feeds/RSC/lib/dictionaries/cif_core.dic
dictionary named 'cif_core.dic' version 2.4.2 last updated on
2011-04-26.

Automatic conversion script
Id: cif_fix_values 7556 2019-12-06 15:28:31Z antanas 

 Adding full bibliography for 7127818--7127819.cif.
;
_cod_database_code 7127819

loop_
_space_group_symop_operation_xyz
'x, y, z'
'-x+1/2, y+1/2, -z+1/2'
'-x, -y, -z'
'x-1/2, -y-1/2, z-1/2'

loop_
_atom_site_type_symbol
_atom_site_label
_atom_site_fract_x
_atom_site_fract_y
_atom_site_fract_z
_atom_site_U_iso_or_equiv
_atom_site_adp_type
_atom_site_calc_flag
_atom_site_refinement_flags_adp
_atom_site_refinement_flags_occupancy
_atom_site_refinement_flags_posn
_atom_site_occupancy
_atom_site_disorder_assembly
_atom_site_disorder_group
C C1 0.33488(12) 0.31173(18) 0.66728(6) 0.0329(3) Uani d . . . 1 . .
H H1 0.3908(15) 0.331(2) 0.6343(8) 0.039(4) Uiso d . . . 1 . .
O O1 -0.08031(8) 0.36671(14) 0.56738(5) 0.0360(2) Uani d . . . 1 . .
Cl Cl1 0.52911(4) 0.27160(7) 0.75703(2) 0.06377(16) Uani d . . . 1 . .
O O2 0.16714(8) 0.52763(12) 0.56084(4) 0.02880(18) Uani d . . . 1 . .
H H2C 0.1306(16) 0.538(3) 0.5219(9) 0.049(5) Uiso d . . . 1 . .
C C2 0.37463(14) 0.27670(18) 0.73452(7) 0.0389(3) Uani d . . . 1 . .
C C3 0.29616(16) 0.24689(18) 0.78336(7) 0.0408(3) Uani d . . . 1 . .
H H3 0.3294(16) 0.222(2) 0.8280(9) 0.040(4) Uiso d . . . 1 . .
O O3 0.44537(14) 0.2990(2) 0.37333(7) 0.0726(4) Uani d . . . 1 . .
O O4 0.44984(9) 0.24952(14) 0.48463(6) 0.0428(2) Uani d . . . 1 . .
C C4 0.17225(15) 0.25210(18) 0.76745(6) 0.0378(3) Uani d . . . 1 . .
H H4 0.1183(17) 0.233(2) 0.8005(9) 0.040(5) Uiso d . . . 1 . .
N N005 0.01293(10) 0.30264(16) 0.67201(5) 0.0329(2) Uani d . . . 1 . .
C C5 0.13233(12) 0.28802(16) 0.70082(6) 0.0300(2) Uani d . . . 1 . .
C C6 0.21238(11) 0.31728(16) 0.65181(5) 0.0269(2) Uani d . . . 1 . .
C C7 0.01041(11) 0.34190(16) 0.60519(6) 0.0277(2) Uani d . . . 1 . .
C C9 0.16210(10) 0.19718(16) 0.53499(6) 0.0260(2) Uani d . . . 1 . .
C C8 0.14175(10) 0.35139(15) 0.58483(5) 0.0243(2) Uani d . . . 1 . .
C C10 0.20778(12) 0.23579(17) 0.47876(6) 0.0310(2) Uani d . . . 1 . .
C C11 0.26111(15) 0.2742(2) 0.42432(7) 0.0394(3) Uani d . . . 1 . .
H H11 0.2156(19) 0.304(3) 0.3811(11) 0.063(6) Uiso d . . . 1 . .
C C12 0.39357(16) 0.2755(2) 0.42363(8) 0.0431(3) Uani d . . . 1 . .
C C13 0.58066(16) 0.2414(3) 0.48883(12) 0.0592(5) Uani d . . . 1 . .
H H13A 0.602(2) 0.137(4) 0.4555(13) 0.085(7) Uiso d . . . 1 . .
H H13B 0.607(2) 0.351(3) 0.4667(11) 0.070(6) Uiso d . . . 1 . .
C C14 0.62268(16) 0.2251(3) 0.56142(13) 0.0606(5) Uani d . . . 1 . .
H H14C 0.702(3) 0.222(3) 0.5660(13) 0.082(8) Uiso d . . . 1 . .
H H14B 0.5885(18) 0.113(3) 0.5841(10) 0.058(5) Uiso d . . . 1 . .
H H14A 0.6011(19) 0.329(3) 0.5884(11) 0.065(6) Uiso d . . . 1 . .
C C15 -0.09469(17) 0.2839(3) 0.70830(9) 0.0483(4) Uani d . . . 1 . .
H H15B -0.094(2) 0.171(4) 0.7251(14) 0.097(9) Uiso d . . . 1 . .
H H15A -0.166(3) 0.309(4) 0.6788(14) 0.103(9) Uiso d . . . 1 . .
H H15C -0.087(2) 0.364(3) 0.7458(13) 0.082(7) Uiso d . . . 1 . .
C C16 0.13298(14) 0.00459(19) 0.55602(7) 0.0366(3) Uani d . . . 1 . .
H H16C 0.1423(16) -0.084(3) 0.5192(9) 0.053(5) Uiso d . . . 1 . .
H H16A 0.1890(17) -0.030(3) 0.5955(10) 0.059(5) Uiso d . . . 1 . .
H H16B 0.0529(16) -0.004(3) 0.5687(9) 0.048(5) Uiso d . . . 1 . .

loop_
_atom_site_aniso_label
_atom_site_aniso_U_11
_atom_site_aniso_U_22
_atom_site_aniso_U_33
_atom_site_aniso_U_12
_atom_site_aniso_U_13
_atom_site_aniso_U_23
C1 0.0351(6) 0.0338(6) 0.0285(6) -0.0008(5) -0.0049(5) 0.0019(5)
O1 0.0281(4) 0.0461(5) 0.0341(5) 0.0047(4) 0.0038(3) 0.0106(4)
Cl1 0.0528(2) 0.0680(3) 0.0646(3) -0.0061(2) -0.0316(2) 0.0143(2)
O2 0.0362(4) 0.0274(4) 0.0225(4) -0.0027(3) 0.0010(3) 0.0038(3)
C2 0.0473(8) 0.0307(6) 0.0356(6) -0.0016(5) -0.0161(6) 0.0008(5)
C3 0.0687(10) 0.0275(6) 0.0237(5) 0.0017(6) -0.0111(6) 0.0003(4)
O3 0.0823(10) 0.0920(11) 0.0498(7) -0.0023(8) 0.0430(7) -0.0008(7)
O4 0.0346(5) 0.0480(6) 0.0479(6) -0.0005(4) 0.0161(4) 0.0007(4)
C4 0.0626(9) 0.0311(6) 0.0199(5) 0.0038(6) 0.0039(5) 0.0032(4)
N005 0.0361(5) 0.0383(6) 0.0257(5) 0.0045(4) 0.0102(4) 0.0067(4)
C5 0.0409(6) 0.0280(5) 0.0213(5) 0.0023(5) 0.0032(4) 0.0015(4)
C6 0.0344(6) 0.0262(5) 0.0196(5) 0.0002(4) -0.0002(4) 0.0007(4)
C7 0.0301(5) 0.0286(5) 0.0250(5) 0.0030(4) 0.0057(4) 0.0037(4)
C9 0.0248(5) 0.0304(5) 0.0224(5) 0.0013(4) -0.0002(4) -0.0010(4)
C8 0.0260(5) 0.0272(5) 0.0198(4) 0.0007(4) 0.0023(4) 0.0025(4)
C10 0.0341(6) 0.0331(6) 0.0257(5) 0.0054(5) 0.0013(4) -0.0027(4)
C11 0.0508(8) 0.0427(7) 0.0257(6) 0.0094(6) 0.0091(5) 0.0007(5)
C12 0.0538(9) 0.0400(7) 0.0387(7) 0.0025(6) 0.0228(6) -0.0008(6)
C13 0.0354(8) 0.0642(11) 0.0811(14) -0.0075(7) 0.0242(9) -0.0147(10)
C14 0.0308(8) 0.0607(11) 0.0902(15) -0.0010(7) 0.0042(8) -0.0182(10)
C15 0.0481(9) 0.0574(10) 0.0429(8) 0.0076(7) 0.0242(7) 0.0141(7)
C16 0.0417(7) 0.0301(6) 0.0384(7) -0.0033(5) 0.0049(6) -0.0015(5)

loop_
_atom_type_symbol
_atom_type_description
_atom_type_scat_dispersion_real
_atom_type_scat_dispersion_imag
_atom_type_scat_source
C C 0.0033 0.0016 'International Tables Vol C Tables 4.2.6.8 and 6.1.1.4'
H H 0.0000 0.0000 'International Tables Vol C Tables 4.2.6.8 and 6.1.1.4'
Cl Cl 0.1484 0.1585 'International Tables Vol C Tables 4.2.6.8 and 6.1.1.4'
N N 0.0061 0.0033 'International Tables Vol C Tables 4.2.6.8 and 6.1.1.4'
O O 0.0106 0.0060 'International Tables Vol C Tables 4.2.6.8 and 6.1.1.4'

loop_
_geom_angle_atom_site_label_1
_geom_angle_atom_site_label_2
_geom_angle_atom_site_label_3
_geom_angle_site_symmetry_1
_geom_angle_site_symmetry_3
_geom_angle
_geom_angle_publ_flag
C6 C1 C2 . . 116.79(13) ?
C6 C1 H1 . . 122.4(10) ?
C2 C1 H1 . . 120.8(10) ?
C8 O2 H2C . . 107.1(13) ?
C3 C2 C1 . . 122.26(14) ?
C3 C2 Cl1 . . 119.14(10) ?
C1 C2 Cl1 . . 118.59(13) ?
C2 C3 C4 . . 120.77(12) ?
C2 C3 H3 . . 117.8(11) ?
C4 C3 H3 . . 121.4(11) ?
C12 O4 C13 . . 116.92(14) ?
C5 C4 C3 . . 117.17(14) ?
C5 C4 H4 . . 121.6(11) ?
C3 C4 H4 . . 121.2(11) ?
C7 N005 C5 . . 110.91(10) ?
C7 N005 C15 . . 123.58(12) ?
C5 N005 C15 . . 125.49(12) ?
C4 C5 C6 . . 121.60(13) ?
C4 C5 N005 . . 128.36(13) ?
C6 C5 N005 . . 110.03(10) ?
C1 C6 C5 . . 121.40(11) ?
C1 C6 C8 . . 129.65(11) ?
C5 C6 C8 . . 108.95(10) ?
O1 C7 N005 . . 125.63(11) ?
O1 C7 C8 . . 125.68(10) ?
N005 C7 C8 . . 108.69(10) ?
C10 C9 C16 . . 123.35(11) ?
C10 C9 C8 . . 119.27(11) ?
C16 C9 C8 . . 117.31(10) ?
O2 C8 C6 . . 110.13(9) ?
O2 C8 C9 . . 114.06(9) ?
C6 C8 C9 . . 110.85(9) ?
O2 C8 C7 . . 110.44(9) ?
C6 C8 C7 . . 101.39(9) ?
C9 C8 C7 . . 109.25(9) ?
C9 C10 C11 . . 176.08(14) ?
C10 C11 C12 . . 122.12(14) ?
C10 C11 H11 . . 122.2(13) ?
C12 C11 H11 . . 115.7(13) ?
O3 C12 O4 . . 123.55(17) ?
O3 C12 C11 . . 123.69(17) ?
O4 C12 C11 . . 112.75(12) ?
O4 C13 C14 . . 107.09(15) ?
O4 C13 H13A . . 105.8(13) ?
C14 C13 H13A . . 119.0(14) ?
O4 C13 H13B . . 106.0(13) ?
C14 C13 H13B . . 115.1(14) ?
H13A C13 H13B . . 103.(2) ?
C13 C14 H14C . . 109.7(17) ?
C13 C14 H14B . . 113.2(11) ?
H14C C14 H14B . . 109.8(19) ?
C13 C14 H14A . . 113.6(13) ?
H14C C14 H14A . . 105.(2) ?
H14B C14 H14A . . 105.3(18) ?
N005 C15 H15B . . 106.7(18) ?
N005 C15 H15A . . 110.7(17) ?
H15B C15 H15A . . 113.(2) ?
N005 C15 H15C . . 108.0(15) ?
H15B C15 H15C . . 106.(2) ?
H15A C15 H15C . . 112.(2) ?
C9 C16 H16C . . 111.4(11) ?
C9 C16 H16A . . 108.6(12) ?
H16C C16 H16A . . 108.8(15) ?
C9 C16 H16B . . 111.1(11) ?
H16C C16 H16B . . 108.3(15) ?
H16A C16 H16B . . 108.5(15) ?

loop_
_geom_bond_atom_site_label_1
_geom_bond_atom_site_label_2
_geom_bond_site_symmetry_2
_geom_bond_distance
_geom_bond_publ_flag
C1 C6 . 1.3741(17) ?
C1 C2 . 1.3953(18) ?
C1 H1 . 0.951(17) ?
O1 C7 . 1.2218(15) ?
Cl1 C2 . 1.7420(16) ?
O2 C8 . 1.4063(14) ?
O2 H2C . 0.847(18) ?
C2 C3 . 1.375(2) ?
C3 C4 . 1.391(2) ?
C3 H3 . 0.949(17) ?
O3 C12 . 1.2061(18) ?
O4 C12 . 1.331(2) ?
O4 C13 . 1.454(2) ?
C4 C5 . 1.3857(17) ?
C4 H4 . 0.935(19) ?
N005 C7 . 1.3555(15) ?
N005 C5 . 1.4078(17) ?
N005 C15 . 1.4547(18) ?
C5 C6 . 1.3894(17) ?
C6 C8 . 1.5093(15) ?
C7 C8 . 1.5507(16) ?
C9 C10 . 1.2954(17) ?
C9 C16 . 1.5069(18) ?
C9 C8 . 1.5265(16) ?
C10 C11 . 1.3060(19) ?
C11 C12 . 1.476(2) ?
C11 H11 . 0.98(2) ?
C13 C14 . 1.483(3) ?
C13 H13A . 1.05(3) ?
C13 H13B . 0.97(2) ?
C14 H14C . 0.88(3) ?
C14 H14B . 1.02(2) ?
C14 H14A . 0.97(2) ?
C15 H15B . 0.89(3) ?
C15 H15A . 0.97(3) ?
C15 H15C . 0.94(3) ?
C16 H16C . 0.986(19) ?
C16 H16A . 0.99(2) ?
C16 H16B . 0.948(18) ?
